data_2208469
loop_
_publ_author_name
'Nian-Yu Huang'
'Ming-Wu Ding'
'Zai-Gang Luo'
'Na Zuo'
'Xiao-Hua Zeng'
'Hong-Wu He'

_publ_section_title
;
 2-(4-Methoxyphenoxy)-1,9-diphenyl-1,9-dihydropurin-6-one
;
_journal_coeditor_code YA6274
_journal_issue 3
_journal_name_full 'Acta Crystallographica Section E'
_journal_page_first o1022
_journal_page_last o1024
_journal_paper_doi 10.1107/S1600536806002765
_journal_volume 62
_journal_year 2006
_chemical_formula_iupac 'C24 H18 N4 O3'
_chemical_formula_moiety 'C24 H18 N4 O3'
_chemical_formula_sum 'C24 H18 N4 O3'
_chemical_formula_weight 410.42
_chemical_name_systematic
;
2-(4-Methoxyphenoxy)-1,9-diphenyl-1,9-dihydropurin-6-one
;
_space_group_IT_number 19
_symmetry_cell_setting orthorhombic
_symmetry_space_group_name_Hall 'P 2ac 2ab'
_symmetry_space_group_name_H-M 'P 21 21 21'
_atom_sites_solution_hydrogens geom
_atom_sites_solution_primary direct
_atom_sites_solution_secondary difmap
_audit_creation_method SHELXL-97
_cell_angle_alpha 90.00
_cell_angle_beta 90.00
_cell_angle_gamma 90.00
_cell_formula_units_Z 4
_cell_length_a 8.0020(7)
_cell_length_b 9.7745(8)
_cell_length_c 25.255(2)
_cell_measurement_reflns_used 2809
_cell_measurement_temperature 292(2)
_cell_measurement_theta_max 21.4
_cell_measurement_theta_min 2.2
_cell_volume 1975.3(3)
_computing_cell_refinement SMART
_computing_data_collection 'SMART (Bruker, 2001)'
_computing_data_reduction 'SAINT (Bruker, 2001)'
_computing_molecular_graphics 'SHELXTL (Sheldrick, 1997)'
_computing_publication_material SHELXTL
_computing_structure_refinement 'SHELXL97 (Sheldrick, 1997)'
_computing_structure_solution 'SHELXS97 (Sheldrick, 1997)'
_diffrn_ambient_temperature 292(2)
_diffrn_measured_fraction_theta_full 0.982
_diffrn_measured_fraction_theta_max 0.982
_diffrn_measurement_device_type 'Bruker SMART CCD area-detector'
_diffrn_measurement_method '\f and \w'
_diffrn_radiation_monochromator graphite
_diffrn_radiation_source 'fine-focus sealed tube'
_diffrn_radiation_type MoK\a
_diffrn_radiation_wavelength 0.71073
_diffrn_reflns_av_R_equivalents 0.061
_diffrn_reflns_av_sigmaI/netI 0.043
_diffrn_reflns_limit_h_max 10
_diffrn_reflns_limit_h_min -10
_diffrn_reflns_limit_k_max 12
_diffrn_reflns_limit_k_min -12
_diffrn_reflns_limit_l_max 32
_diffrn_reflns_limit_l_min -23
_diffrn_reflns_number 12700
_diffrn_reflns_theta_full 28.0
_diffrn_reflns_theta_max 28.0
_diffrn_reflns_theta_min 1.6
_diffrn_standards_decay_% 0
_diffrn_standards_interval_count 0
_diffrn_standards_number 0
_exptl_absorpt_coefficient_mu 0.09
_exptl_absorpt_correction_type none
_exptl_crystal_colour colorless
_exptl_crystal_density_diffrn 1.380
_exptl_crystal_density_method 'not measured'
_exptl_crystal_description block
_exptl_crystal_F_000 856
_exptl_crystal_size_max 0.30
_exptl_crystal_size_mid 0.22
_exptl_crystal_size_min 0.20
_refine_diff_density_max 0.14
_refine_diff_density_min -0.20
_refine_ls_abs_structure_details 'Flack (1983)'
_refine_ls_abs_structure_Flack 0.0(10)
_refine_ls_extinction_method none
_refine_ls_goodness_of_fit_ref 0.96
_refine_ls_hydrogen_treatment constr
_refine_ls_matrix_type full
_refine_ls_number_parameters 281
_refine_ls_number_reflns 2677
_refine_ls_number_restraints 0
_refine_ls_restrained_S_all 0.96
_refine_ls_R_factor_all 0.062
_refine_ls_R_factor_gt 0.044
_refine_ls_shift/su_max 0.001
_refine_ls_shift/su_mean 0.000
_refine_ls_structure_factor_coef Fsqd
_refine_ls_weighting_details 'calc w=1/[\s^2^(Fo^2^)+(0.0474P)^2^] where P=(Fo^2^+2Fc^2^)/3'
_refine_ls_weighting_scheme calc
_refine_ls_wR_factor_gt 0.089
_refine_ls_wR_factor_ref 0.096
_reflns_number_gt 1958
_reflns_number_total 2677
_reflns_threshold_expression I>2\s(I)
_cod_data_source_file ya6274.cif
_cod_data_source_block I
_cod_depositor_comments
;
The following automatic conversions were performed:
'_symmetry_cell_setting' value 'Orthorhombic' changed to 'orthorhombic'
according to '/home/saulius/struct/CIF-dictionaries/cif_core.dic'
dictionary named 'cif_core.dic' version 2.4.1 from
2010-06-29.

'_geom_bond_publ_flag' value 'Yes' changed to 'yes' according
to '/home/saulius/struct/CIF-dictionaries/cif_core.dic' dictionary named
'cif_core.dic' version 2.4.1 from 2010-06-29 (14
times).

'_geom_angle_publ_flag' value 'Yes' changed to 'yes' according to
'/home/saulius/struct/CIF-dictionaries/cif_core.dic' dictionary named
'cif_core.dic' version 2.4.1 from 2010-06-29 (20
times).

'_geom_torsion_publ_flag' value 'Yes' changed to 'yes' according
to '/home/saulius/struct/CIF-dictionaries/cif_core.dic' dictionary named
'cif_core.dic' version 2.4.1 from 2010-06-29 (21 time).

Automatic conversion script
Id: cif_fix_enum 1527 2010-12-29 10:47:43Z saulius 

The following automatic conversions were performed:

'_symmetry_cell_setting' value 'Orthorhombic' changed to
'orthorhombic' according to
/home/saulius/struct/CIF-dictionaries/cif_core.dic dictionary named
'cif_core.dic' version 2.4.1 from 2010-06-29.

'_geom_bond_publ_flag'
value 'Yes' changed to 'yes' according to
/home/saulius/struct/CIF-dictionaries/cif_core.dic dictionary named
'cif_core.dic' version 2.4.1 from 2010-06-29 (14
times).

'_geom_angle_publ_flag' value 'Yes' changed to 'yes'
according to /home/saulius/struct/CIF-dictionaries/cif_core.dic
dictionary named 'cif_core.dic' version 2.4.1 from 2010-06-29 (20
times).

'_geom_torsion_publ_flag' value 'Yes' changed to 'yes'
according to /home/saulius/struct/CIF-dictionaries/cif_core.dic
dictionary named 'cif_core.dic' version 2.4.1 from 2010-06-29 (21
time).

Automatic conversion script
Id: cif_fix_values 1715 2011-07-08 13:25:40Z adriana 
;
_cod_database_code 2208469
_cod_database_fobs_code 2208469

loop_
_symmetry_equiv_pos_as_xyz
'x, y, z'
'-x+1/2, -y, z+1/2'
'-x, y+1/2, -z+1/2'
'x+1/2, -y+1/2, -z'

loop_
_atom_site_type_symbol
_atom_site_label
_atom_site_fract_x
_atom_site_fract_y
_atom_site_fract_z
_atom_site_U_iso_or_equiv
_atom_site_adp_type
_atom_site_calc_flag
_atom_site_refinement_flags
_atom_site_occupancy
C C1 1.1875(5) 1.0966(4) 0.69021(12) 0.0877(11) Uani d . 1
H H1A 1.2717 1.0335 0.7019 0.132 Uiso calc R 1
H H1B 1.2277 1.1462 0.6599 0.132 Uiso calc R 1
H H1C 1.0882 1.0472 0.6808 0.132 Uiso calc R 1
C C2 1.0940(3) 1.1398(3) 0.77882(10) 0.0551(7) Uani d . 1
C C3 1.0625(3) 1.0048(3) 0.78992(10) 0.0535(6) Uani d . 1
H H3 1.0831 0.9380 0.7645 0.064 Uiso calc R 1
C C4 1.0001(3) 0.9681(3) 0.83907(9) 0.0524(6) Uani d . 1
H H4 0.9782 0.8768 0.8469 0.063 Uiso calc R 1
C C5 0.9712(3) 1.0675(3) 0.87596(9) 0.0480(6) Uani d . 1
C C6 1.0053(4) 1.2028(3) 0.86524(10) 0.0575(7) Uani d . 1
H H6 0.9861 1.2697 0.8907 0.069 Uiso calc R 1
C C7 1.0678(4) 1.2372(3) 0.81667(11) 0.0650(8) Uani d . 1
H H7 1.0929 1.3281 0.8093 0.078 Uiso calc R 1
C C8 0.7736(3) 0.9875(3) 0.94026(9) 0.0484(6) Uani d . 1
C C9 0.8539(3) 1.0759(3) 1.02728(9) 0.0470(6) Uani d . 1
C C10 1.0007(3) 1.0118(3) 1.04056(10) 0.0552(7) Uani d . 1
H H10 1.0249 0.9253 1.0273 0.066 Uiso calc R 1
C C11 1.1114(4) 1.0769(4) 1.07361(11) 0.0716(9) Uani d . 1
H H11 1.2128 1.0358 1.0819 0.086 Uiso calc R 1
C C12 1.0722(5) 1.2028(4) 1.09441(11) 0.0844(11) Uani d . 1
H H12 1.1458 1.2456 1.1176 0.101 Uiso calc R 1
C C13 0.9244(5) 1.2657(3) 1.08107(13) 0.0807(10) Uani d . 1
H H13 0.8981 1.3506 1.0955 0.097 Uiso calc R 1
C C14 0.8150(4) 1.2036(3) 1.04645(10) 0.0623(7) Uani d . 1
H H14 0.7169 1.2472 1.0363 0.075 Uiso calc R 1
C C15 0.5816(3) 0.9637(2) 1.01569(9) 0.0464(6) Uani d . 1
C C16 0.4780(3) 0.8984(2) 0.97720(9) 0.0457(6) Uani d . 1
C C17 0.5323(3) 0.8849(2) 0.92620(9) 0.0436(6) Uani d . 1
C C18 0.2820(3) 0.7993(3) 0.93647(10) 0.0539(6) Uani d . 1
H H18 0.1806 0.7577 0.9285 0.065 Uiso calc R 1
C C19 0.3986(3) 0.7724(2) 0.84561(9) 0.0460(6) Uani d . 1
C C20 0.3157(3) 0.6529(3) 0.83439(10) 0.0562(7) Uani d . 1
H H20 0.2696 0.6006 0.8615 0.067 Uiso calc R 1
C C21 0.3017(4) 0.6113(3) 0.78224(11) 0.0649(8) Uani d . 1
H H21 0.2448 0.5308 0.7745 0.078 Uiso calc R 1
C C22 0.3693(4) 0.6854(3) 0.74211(11) 0.0634(7) Uani d . 1
H H22 0.3570 0.6571 0.7072 0.076 Uiso calc R 1
C C23 0.4564(4) 0.8034(3) 0.75390(10) 0.0646(8) Uani d . 1
H H23 0.5065 0.8531 0.7268 0.078 Uiso calc R 1
C C24 0.4699(4) 0.8481(3) 0.80554(10) 0.0575(7) Uani d . 1
H H24 0.5267 0.9287 0.8132 0.069 Uiso calc R 1
N N1 0.6802(3) 0.9273(2) 0.90514(7) 0.0487(5) Uani d . 1
N N2 0.7354(3) 1.0076(2) 0.99272(7) 0.0461(5) Uani d . 1
N N3 0.3194(3) 0.8440(2) 0.98375(8) 0.0552(6) Uani d . 1
N N4 0.4061(3) 0.8193(2) 0.89938(7) 0.0471(5) Uani d . 1
O O1 1.1508(3) 1.1891(2) 0.73130(7) 0.0790(6) Uani d . 1
O O2 0.9243(2) 1.0390(2) 0.92850(6) 0.0642(6) Uani d . 1
O O3 0.5531(2) 0.98329(19) 1.06255(6) 0.0568(5) Uani d . 1

loop_
_atom_site_aniso_label
_atom_site_aniso_U_11
_atom_site_aniso_U_22
_atom_site_aniso_U_33
_atom_site_aniso_U_12
_atom_site_aniso_U_13
_atom_site_aniso_U_23
C1 0.093(3) 0.115(3) 0.0552(18) -0.004(2) 0.0265(18) 0.0066(19)
C2 0.0481(15) 0.0701(17) 0.0473(14) -0.0059(14) 0.0027(12) 0.0100(13)
C3 0.0546(16) 0.0621(16) 0.0438(14) 0.0045(14) 0.0024(11) -0.0068(12)
C4 0.0573(16) 0.0525(14) 0.0473(14) -0.0070(12) -0.0003(12) 0.0012(11)
C5 0.0381(13) 0.0700(16) 0.0357(12) -0.0060(13) 0.0007(10) -0.0014(12)
C6 0.0531(16) 0.0634(16) 0.0561(16) 0.0001(14) -0.0007(13) -0.0136(13)
C7 0.073(2) 0.0589(16) 0.0628(18) -0.0099(15) -0.0010(15) 0.0036(14)
C8 0.0438(14) 0.0624(15) 0.0390(12) -0.0047(13) 0.0022(11) -0.0019(11)
C9 0.0490(15) 0.0569(15) 0.0352(12) -0.0066(12) 0.0036(10) -0.0018(11)
C10 0.0549(16) 0.0688(17) 0.0420(13) -0.0035(14) -0.0007(12) 0.0003(12)
C11 0.0579(18) 0.111(3) 0.0455(16) -0.0156(19) -0.0070(13) 0.0029(17)
C12 0.074(2) 0.129(3) 0.0498(17) -0.047(2) 0.0051(17) -0.018(2)
C13 0.094(3) 0.080(2) 0.068(2) -0.031(2) 0.0219(19) -0.0266(16)
C14 0.0637(18) 0.0652(17) 0.0580(16) -0.0104(15) 0.0113(14) -0.0094(14)
C15 0.0464(14) 0.0512(14) 0.0416(14) 0.0052(12) 0.0043(11) 0.0019(11)
C16 0.0431(14) 0.0515(13) 0.0425(13) 0.0008(12) 0.0043(11) 0.0015(11)
C17 0.0414(14) 0.0488(13) 0.0408(13) 0.0007(11) -0.0003(11) -0.0008(10)
C18 0.0426(15) 0.0627(16) 0.0564(15) -0.0077(13) 0.0024(12) 0.0026(13)
C19 0.0412(14) 0.0547(14) 0.0422(13) 0.0019(12) -0.0061(11) 0.0026(11)
C20 0.0551(16) 0.0616(16) 0.0520(15) -0.0108(13) -0.0073(13) 0.0049(12)
C21 0.0682(19) 0.0655(17) 0.0610(17) -0.0083(15) -0.0146(15) -0.0057(15)
C22 0.074(2) 0.0706(18) 0.0454(14) 0.0039(16) -0.0118(14) -0.0042(14)
C23 0.075(2) 0.0722(17) 0.0463(15) -0.0020(16) 0.0021(14) 0.0111(14)
C24 0.0636(18) 0.0568(15) 0.0520(15) -0.0076(14) -0.0033(14) 0.0005(13)
N1 0.0422(12) 0.0649(13) 0.0390(11) -0.0059(10) 0.0031(9) -0.0022(10)
N2 0.0451(11) 0.0561(11) 0.0370(10) -0.0023(10) 0.0022(9) -0.0032(9)
N3 0.0483(13) 0.0654(14) 0.0518(13) -0.0036(11) 0.0061(10) 0.0007(11)
N4 0.0437(12) 0.0531(11) 0.0444(11) -0.0033(10) 0.0008(9) 0.0007(9)
O1 0.0916(16) 0.0888(14) 0.0566(12) -0.0147(13) 0.0163(11) 0.0142(11)
O2 0.0505(11) 0.1038(15) 0.0381(9) -0.0231(11) 0.0026(8) -0.0050(9)
O3 0.0544(11) 0.0768(12) 0.0391(9) 0.0014(10) 0.0074(8) -0.0031(9)

loop_
_atom_type_symbol
_atom_type_description
_atom_type_scat_dispersion_real
_atom_type_scat_dispersion_imag
_atom_type_scat_source
C C 0.0033 0.0000 'International Tables Vol C Tables 4.2.6.8 and 6.1.1.4'
H H 0.0000 0.0000 'International Tables Vol C Tables 4.2.6.8 and 6.1.1.4'
N N 0.0061 0.0000 'International Tables Vol C Tables 4.2.6.8 and 6.1.1.4'
O O 0.0106 0.0000 'International Tables Vol C Tables 4.2.6.8 and 6.1.1.4'

loop_
_geom_angle_atom_site_label_1
_geom_angle_atom_site_label_2
_geom_angle_atom_site_label_3
_geom_angle
_geom_angle_publ_flag
O1 C1 H1A 109.5 ?
O1 C1 H1B 109.5 ?
H1A C1 H1B 109.5 ?
O1 C1 H1C 109.5 ?
H1A C1 H1C 109.5 ?
H1B C1 H1C 109.5 ?
C7 C2 O1 114.8(2) ?
C7 C2 C3 119.9(2) ?
O1 C2 C3 125.2(3) ?
C2 C3 C4 119.9(2) ?
C2 C3 H3 120.1 ?
C4 C3 H3 120.1 ?
C5 C4 C3 119.2(2) ?
C5 C4 H4 120.4 ?
C3 C4 H4 120.4 ?
C4 C5 C6 121.0(2) ?
C4 C5 O2 123.2(2) ?
C6 C5 O2 115.4(2) ?
C7 C6 C5 119.0(2) ?
C7 C6 H6 120.5 ?
C5 C6 H6 120.5 ?
C2 C7 C6 120.9(3) ?
C2 C7 H7 119.6 ?
C6 C7 H7 119.6 ?
N1 C8 O2 122.4(2) yes
N1 C8 N2 126.5(2) ?
O2 C8 N2 111.1(2) yes
C10 C9 C14 121.5(3) ?
C10 C9 N2 119.8(2) ?
C14 C9 N2 118.8(2) ?
C9 C10 C11 119.3(3) ?
C9 C10 H10 120.4 ?
C11 C10 H10 120.4 ?
C10 C11 C12 120.0(3) ?
C10 C11 H11 120.0 ?
C12 C11 H11 120.0 ?
C13 C12 C11 120.2(3) ?
C13 C12 H12 119.9 ?
C11 C12 H12 119.9 ?
C12 C13 C14 120.3(3) ?
C12 C13 H13 119.8 ?
C14 C13 H13 119.8 ?
C9 C14 C13 118.7(3) ?
C9 C14 H14 120.7 ?
C13 C14 H14 120.7 ?
O3 C15 N2 120.5(2) yes
O3 C15 C16 128.5(2) yes
N2 C15 C16 110.99(19) yes
C17 C16 N3 111.5(2) yes
C17 C16 C15 120.0(2) yes
N3 C16 C15 128.4(2) yes
N1 C17 C16 128.0(2) yes
N1 C17 N4 126.0(2) yes
C16 C17 N4 106.0(2) yes
N3 C18 N4 114.1(2) yes
N3 C18 H18 122.9 ?
N4 C18 H18 122.9 ?
C20 C19 C24 120.4(2) ?
C20 C19 N4 119.2(2) ?
C24 C19 N4 120.4(2) ?
C19 C20 C21 119.0(2) ?
C19 C20 H20 120.5 ?
C21 C20 H20 120.5 ?
C22 C21 C20 121.5(3) ?
C22 C21 H21 119.3 ?
C20 C21 H21 119.3 ?
C21 C22 C23 119.1(3) ?
C21 C22 H22 120.5 ?
C23 C22 H22 120.5 ?
C24 C23 C22 120.5(3) ?
C24 C23 H23 119.7 ?
C22 C23 H23 119.7 ?
C19 C24 C23 119.5(2) ?
C19 C24 H24 120.3 ?
C23 C24 H24 120.3 ?
C8 N1 C17 111.75(19) yes
C8 N2 C15 122.7(2) yes
C8 N2 C9 120.0(2) yes
C15 N2 C9 117.23(18) yes
C18 N3 C16 103.2(2) yes
C17 N4 C18 105.07(19) yes
C17 N4 C19 130.3(2) yes
C18 N4 C19 124.6(2) yes
C2 O1 C1 119.3(2) ?
C8 O2 C5 121.54(19) ?

loop_
_geom_bond_atom_site_label_1
_geom_bond_atom_site_label_2
_geom_bond_distance
_geom_bond_publ_flag
C1 O1 1.407(4) ?
C1 H1A 0.9600 ?
C1 H1B 0.9600 ?
C1 H1C 0.9600 ?
C2 C7 1.365(4) ?
C2 O1 1.371(3) ?
C2 C3 1.373(4) ?
C3 C4 1.385(3) ?
C3 H3 0.9300 ?
C4 C5 1.366(3) ?
C4 H4 0.9300 ?
C5 C6 1.377(4) ?
C5 O2 1.407(3) ?
C6 C7 1.367(4) ?
C6 H6 0.9300 ?
C7 H7 0.9300 ?
C8 N1 1.300(3) yes
C8 N2 1.374(3) yes
C8 O2 1.340(3) yes
C9 C10 1.372(4) ?
C9 C14 1.374(4) ?
C9 N2 1.451(3) yes
C10 C11 1.373(4) ?
C10 H10 0.9300 ?
C11 C12 1.374(5) ?
C11 H11 0.9300 ?
C12 C13 1.374(5) ?
C12 H12 0.9300 ?
C13 C14 1.378(4) ?
C13 H13 0.9300 ?
C14 H14 0.9300 ?
C15 N2 1.427(3) yes
C15 O3 1.220(3) yes
C15 C16 1.428(3) yes
C16 C17 1.366(3) yes
C16 N3 1.386(3) yes
C17 N1 1.362(3) yes
C17 N4 1.375(3) yes
C18 N3 1.306(3) yes
C18 N4 1.379(3) yes
C18 H18 0.9300 ?
C19 C20 1.373(3) ?
C19 C24 1.377(3) ?
C19 N4 1.434(3) yes
C20 C21 1.383(3) ?
C20 H20 0.9300 ?
C21 C22 1.358(4) ?
C21 H21 0.9300 ?
C22 C23 1.380(4) ?
C22 H22 0.9300 ?
C23 C24 1.380(3) ?
C23 H23 0.9300 ?
C24 H24 0.9300 ?

loop_
_geom_hbond_atom_site_label_D
_geom_hbond_atom_site_label_H
_geom_hbond_atom_site_label_A
_geom_hbond_site_symmetry_A
_geom_hbond_distance_DH
_geom_hbond_distance_HA
_geom_hbond_distance_DA
_geom_hbond_angle_DHA
C18 H18 O3 4_467 0.93 2.58 3.315(3) 137

loop_
_geom_torsion_atom_site_label_1
_geom_torsion_atom_site_label_2
_geom_torsion_atom_site_label_3
_geom_torsion_atom_site_label_4
_geom_torsion
_geom_torsion_publ_flag
C7 C2 C3 C4 1.7(4) ?
O1 C2 C3 C4 -177.9(2) ?
C2 C3 C4 C5 -0.2(4) ?
C3 C4 C5 C6 -0.9(4) ?
C3 C4 C5 O2 -173.3(2) ?
C4 C5 C6 C7 0.5(4) ?
O2 C5 C6 C7 173.5(2) ?
O1 C2 C7 C6 177.5(3) ?
C3 C2 C7 C6 -2.1(4) ?
C5 C6 C7 C2 1.0(4) ?
C14 C9 C10 C11 -0.2(4) ?
N2 C9 C10 C11 -179.5(2) ?
C9 C10 C11 C12 2.2(4) ?
C10 C11 C12 C13 -1.8(5) ?
C11 C12 C13 C14 -0.5(5) ?
C10 C9 C14 C13 -2.1(4) ?
N2 C9 C14 C13 177.2(2) ?
C12 C13 C14 C9 2.4(4) ?
O3 C15 C16 C17 -179.5(2) yes
N2 C15 C16 C17 0.2(3) ?
O3 C15 C16 N3 1.4(4) yes
N2 C15 C16 N3 -178.9(2) yes
N3 C16 C17 N1 179.3(2) yes
C15 C16 C17 N1 0.0(4) yes
N3 C16 C17 N4 -0.5(3) yes
C15 C16 C17 N4 -179.8(2) yes
C24 C19 C20 C21 -1.4(4) ?
N4 C19 C20 C21 177.0(2) ?
C19 C20 C21 C22 0.6(5) ?
C20 C21 C22 C23 1.3(5) ?
C21 C22 C23 C24 -2.3(5) ?
C20 C19 C24 C23 0.5(4) ?
N4 C19 C24 C23 -177.9(2) ?
C22 C23 C24 C19 1.4(4) ?
O2 C8 N1 C17 -179.3(2) yes
N2 C8 N1 C17 0.6(4) ?
C16 C17 N1 C8 -0.4(4) ?
N4 C17 N1 C8 179.4(2) yes
N1 C8 N2 C15 -0.4(4) ?
O2 C8 N2 C15 179.5(2) yes
N1 C8 N2 C9 179.4(2) ?
O2 C8 N2 C9 -0.6(3) ?
O3 C15 N2 C8 179.7(2) ?
C16 C15 N2 C8 0.0(3) ?
O3 C15 N2 C9 -0.2(3) ?
C16 C15 N2 C9 -179.9(2) ?
C10 C9 N2 C8 -69.1(3) yes
C14 C9 N2 C8 111.6(3) yes
C10 C9 N2 C15 110.8(3) yes
C14 C9 N2 C15 -68.5(3) yes
N4 C18 N3 C16 0.7(3) ?
C17 C16 N3 C18 -0.1(3) ?
C15 C16 N3 C18 179.1(2) ?
N1 C17 N4 C18 -178.9(2) ?
C16 C17 N4 C18 0.9(3) ?
N1 C17 N4 C19 3.9(4) ?
C16 C17 N4 C19 -176.3(2) ?
N3 C18 N4 C17 -1.0(3) ?
N3 C18 N4 C19 176.4(2) ?
C20 C19 N4 C17 143.9(3) yes
C24 C19 N4 C17 -37.7(4) yes
C20 C19 N4 C18 -32.8(4) yes
C24 C19 N4 C18 145.6(3) yes
C7 C2 O1 C1 177.7(3) ?
C3 C2 O1 C1 -2.6(4) ?
N1 C8 O2 C5 18.8(4) yes
N2 C8 O2 C5 -161.1(2) yes
C4 C5 O2 C8 -69.5(3) ?
C6 C5 O2 C8 117.7(3) yes

loop_
_cod_related_entry_id
_cod_related_entry_database
_cod_related_entry_code
1 ChemSpider 21126301
